data_2104591
loop_
_publ_author_name
'Marsh, Richard E.'

_publ_section_title
;
 Space groups <i>P</i>1 and <i>Cc</i>: how are they doing?
;
_journal_coeditor_code BK5088
_journal_issue 6
_journal_name_full 'Acta Crystallographica Section B'
_journal_page_first 782
_journal_page_last 783
_journal_paper_doi 10.1107/S0108768109046448
_journal_volume 65
_journal_year 2009
_chemical_formula_moiety 'C74 H94 N6 O12, 2(C H Cl3)'
_chemical_formula_sum 'C76 H96 Cl6 N6 O12'
_chemical_formula_weight 1498.29
_chemical_name_systematic
;
?
;
_space_group_IT_number 2
_symmetry_cell_setting triclinic
_symmetry_space_group_name_Hall '-P 1'
_symmetry_space_group_name_H-M 'P -1'
_cell_angle_alpha 61.422(5)
_cell_angle_beta 73.105(5)
_cell_angle_gamma 68.882(5)
_cell_formula_units_Z 1
_cell_length_a 11.885(3)
_cell_length_b 14.330(4)
_cell_length_c 14.588(4)
_cell_measurement_reflns_used 2073
_cell_measurement_temperature 293(2)
_cell_measurement_theta_max 46.823
_cell_measurement_theta_min 5.250
_cell_volume 2014.0(9)
_diffrn_measurement_device_type 'Bruker SMART APEX CCD area-detector'
_diffrn_radiation_monochromator graphite
_diffrn_radiation_source 'fine-focus sealed tube'
_diffrn_radiation_type MoK\a
_diffrn_radiation_wavelength 0.71073
_exptl_crystal_colour colorless
_exptl_crystal_density_diffrn 1.235
_exptl_crystal_density_method 'not measured'
_exptl_crystal_description prismatic
_exptl_crystal_F_000 792
_exptl_crystal_size_max 0.50
_exptl_crystal_size_mid 0.37
_exptl_crystal_size_min 0.17
_cod_data_source_file bk5088.cif
_cod_data_source_block CONKAS
_cod_depositor_comments
;
The following automatic conversions were performed:
'_symmetry_cell_setting' value 'Triclinic' changed to 'triclinic'
according to '/home/saulius/struct/CIF-dictionaries/cif_core.dic'
dictionary named 'cif_core.dic' version 2.4.1 from 2010-06-29.

Automatic conversion script
Id: cif_fix_enum 1527 2010-12-29 10:47:43Z saulius 

The following automatic conversions were performed:

'_symmetry_cell_setting' value 'Triclinic' changed to 'triclinic'
according to /home/saulius/struct/CIF-dictionaries/cif_core.dic
dictionary named 'cif_core.dic' version 2.4.1 from 2010-06-29.

Automatic conversion script
Id: cif_fix_values 1715 2011-07-08 13:25:40Z adriana 
;
_cod_original_sg_symbol_H-M P-1
_cod_database_code 2104591

loop_
_symmetry_equiv_pos_as_xyz
'x, y, z'
'-x, -y, -z'

loop_
_atom_site_label
_atom_site_type_symbol
_atom_site_fract_x
_atom_site_fract_y
_atom_site_fract_z
_atom_site_occupancy
C1 C 0.339 0.059 0.706 1
H1 H 0.307 0.134 0.662 1
Cl1 Cl 0.238 -0.003 0.804 1
Cl2 Cl 0.431 0.031 0.776 1
Cl3 Cl 0.400 0.008 0.619 1
O1 O 0.23458 0.30734 0.58418 1
O2 O -0.11192 0.35820 0.53190 1
O3 O 0.69426 0.60208 0.22872 1
O4 O 0.68550 0.72892 -0.09164 1
O5 O 0.93569 0.80229 -0.07612 1
O6 O 1.11860 0.79444 0.18632 1
N1 N 0.04444 0.29591 0.66380 1
H2 H -0.0192 0.2958 0.6498 1
N2 N 0.7618 0.7218 0.0714 1
H3 H 0.7554 0.7578 0.0115 1
N3 N 0.24558 0.51556 0.19774 0.5
C3 C 0.24558 0.51556 0.19774 0.5
H4 H 0.2359 0.5359 0.1298 0.5
N4 N 0.33450 0.52842 0.21308 0.5
C4 C 0.33450 0.52842 0.21308 0.5
H5 H 0.3450 0.5040 0.2817 0.5
C5 C 0.12852 0.32356 0.57667 1
C6 C 0.08915 0.37682 0.47169 1
C7 C -0.02486 0.39518 0.44712 1
C8 C -0.04602 0.44524 0.34510 1
H6 H -0.1214 0.4548 0.3302 1
C9 C 0.04354 0.48130 0.26460 1
H7 H 0.0284 0.5146 0.1953 1
C10 C 0.15620 0.46922 0.28422 1
C11 C 0.17727 0.41556 0.38740 1
H8 H 0.2536 0.4048 0.4014 1
C12 C 0.42278 0.57932 0.13016 1
C13 C 0.42379 0.61202 0.02522 1
H9 H 0.3657 0.5994 0.0048 1
C14 C 0.50923 0.66306 -0.05114 1
H10 H 0.5074 0.6860 -0.1218 1
C15 C 0.59893 0.67976 -0.01984 1
C16 C 0.60006 0.64516 0.08652 1
C17 C 0.51250 0.59516 0.15914 1
H11 H 0.5138 0.5713 0.2304 1
C18 C 0.69078 0.65486 0.13444 1
C19 C 0.85056 0.74226 0.10119 1
C20 C 0.94109 0.78450 0.02329 1
C21 C 1.02920 0.80662 0.04860 1
H12 H 1.0882 0.8374 -0.0042 1
C22 C 1.03002 0.78326 0.15132 1
C23 C 0.94115 0.73794 0.23138 1
C24 C 0.85046 0.72130 0.20374 1
H13 H 0.7880 0.6954 0.2555 1
C25 C -0.23796 0.39535 0.51662 1
H14 H -0.2534 0.4690 0.4606 1
H15 H -0.2898 0.3986 0.5806 1
C26 C -0.26934 0.32060 0.48950 1
H16 H -0.2365 0.2450 0.5346 1
H17 H -0.2359 0.3322 0.4178 1
C27 C -0.4122 0.3469 0.5043 1
H18 H -0.4447 0.3312 0.5770 1
H19 H -0.4449 0.4240 0.4630 1
C28 C -0.4470 0.2850 0.4712 1
H20 H -0.5334 0.3020 0.4807 1
H21 H -0.4160 0.3025 0.3987 1
H22 H -0.4151 0.2086 0.5118 1
C29 C 0.68536 0.76538 -0.20190 1
H23 H 0.6935 0.7034 -0.2159 1
H24 H 0.6088 0.8190 -0.2222 1
C30 C 0.78747 0.81556 -0.26381 1
H25 H 0.8634 0.7602 -0.2448 1
H26 H 0.7814 0.8738 -0.2450 1
C31 C 0.79130 0.86221 -0.38016 1
H27 H 0.7944 0.8044 -0.3982 1
H28 H 0.7160 0.9186 -0.3990 1
C32 C 0.89320 0.90950 -0.44416 1
H29 H 0.8880 0.9370 -0.5168 1
H30 H 0.8903 0.9680 -0.4291 1
H31 H 0.9677 0.8544 -0.4283 1
C33 C 1.04598 0.80300 -0.15033 1
H32 H 1.0815 0.8570 -0.1557 1
H33 H 1.0260 0.8259 -0.2192 1
C34 C 1.13926 0.69314 -0.12129 1
H34 H 1.1656 0.6760 -0.0560 1
C35 C 1.0888 0.6008 -0.1002 1
H35 H 1.1511 0.5336 -0.0823 1
H36 H 1.0234 0.5945 -0.0434 1
H37 H 1.0600 0.6162 -0.1615 1
C36 C 1.25065 0.70115 -0.20633 1
H38 H 1.3092 0.6316 -0.1876 1
H39 H 1.2270 0.7222 -0.2718 1
H40 H 1.2851 0.7547 -0.2125 1
C37 C 1.20113 0.85443 0.10870 1
H41 H 1.1569 0.9272 0.0646 1
H42 H 1.2500 0.8166 0.0643 1
C38 C 1.28140 0.86251 0.16615 1
H43 H 1.3255 0.7879 0.2094 1
C39 C 1.20980 0.91866 0.23656 1
H44 H 1.2636 0.9221 0.2713 1
H45 H 1.1661 0.9912 0.1958 1
H46 H 1.1540 0.8785 0.2875 1
C40 C 1.37145 0.92312 0.08264 1
H47 H 1.4265 0.9296 0.1164 1
H48 H 1.4211 0.8828 0.0418 1
H49 H 1.3323 0.9945 0.0379 1

loop_
_geom_angle_atom_site_label_1
_geom_angle_atom_site_label_2
_geom_angle_atom_site_label_3
_geom_angle
_geom_angle_site_symmetry_1
_geom_angle_site_symmetry_2
_geom_angle_site_symmetry_3
_geom_angle_publ_flag
C7 O2 C25 119.46 . . . yes
C15 O4 C29 119.55 . . . yes
C20 O5 C33 118.57 . . . yes
C22 O6 C37 117.25 . . . yes
C5 N1 C23 127.00 . . 2_666 yes
C18 N2 C19 126.62 . . . yes
N4 N3 C10 121.39 . . . yes
C4 N3 C10 121.39 . . . yes
N3 N4 C12 123.91 . . . yes
C3 N4 C12 123.91 . . . yes
C5 N1 H2 112.00 . . . no
C23 N1 H2 121.00 2_666 . . no
C18 N2 H3 121.00 . . . no
C19 N2 H3 112.00 . . . no
C4 N3 H4 119.00 . . . no
C10 N3 H4 119.00 . . . no
N4 N3 H4 119.00 . . . no
N3 N4 H5 118.00 . . . no
C3 N4 H5 118.00 . . . no
C12 N4 H5 118.00 . . . no
N4 C3 C10 121.39 . . . yes
C4 C3 C10 121.39 . . . no
N3 C4 C12 123.91 . . . yes
C3 C4 C12 123.91 . . . no
O1 C5 N1 120.92 . . . yes
O1 C5 C6 120.34 . . . yes
N1 C5 C6 118.72 . . . yes
C5 C6 C7 128.61 . . . no
C5 C6 C11 114.61 . . . no
C7 C6 C11 116.77 . . . no
C6 C7 C8 121.19 . . . no
O2 C7 C8 122.86 . . . yes
O2 C7 C6 115.94 . . . yes
C7 C8 C9 120.06 . . . no
C8 C9 C10 121.30 . . . no
N3 C10 C11 122.31 . . . yes
C9 C10 C11 117.86 . . . no
C3 C10 C9 119.79 . . . no
C3 C10 C11 122.31 . . . no
N3 C10 C9 119.79 . . . yes
C6 C11 C10 122.74 . . . no
N4 C12 C17 117.35 . . . yes
C4 C12 C13 124.39 . . . no
C13 C12 C17 118.26 . . . no
C4 C12 C17 117.35 . . . no
N4 C12 C13 124.39 . . . yes
C12 C13 C14 121.77 . . . no
C13 C14 C15 118.97 . . . no
C14 C15 C16 119.73 . . . no
O4 C15 C16 118.90 . . . yes
O4 C15 C14 121.37 . . . yes
C15 C16 C17 118.82 . . . no
C15 C16 C18 126.85 . . . no
C17 C16 C18 114.32 . . . no
C12 C17 C16 122.41 . . . no
O3 C18 C16 118.67 . . . yes
N2 C18 C16 118.32 . . . yes
O3 C18 N2 123.01 . . . yes
N2 C19 C20 117.92 . . . yes
C20 C19 C24 119.37 . . . no
N2 C19 C24 122.71 . . . yes
O5 C20 C19 115.99 . . . yes
C19 C20 C21 119.94 . . . no
O5 C20 C21 124.08 . . . yes
C20 C21 C22 120.32 . . . no
C21 C22 C23 120.49 . . . no
O6 C22 C23 114.34 . . . yes
O6 C22 C21 125.04 . . . yes
C22 C23 C24 118.28 . . . no
N1 C23 C22 117.43 2_666 . . yes
N1 C23 C24 124.09 2_666 . . yes
C19 C24 C23 121.49 . . . no
O2 C25 C26 111.63 . . . yes
C25 C26 C27 108.36 . . . no
C26 C27 C28 110.73 . . . no
O4 C29 C30 109.57 . . . yes
C29 C30 C31 113.87 . . . no
C30 C31 C32 115.54 . . . no
O5 C33 C34 113.70 . . . yes
C35 C34 C36 111.58 . . . no
C33 C34 C36 109.81 . . . no
C33 C34 C35 112.94 . . . no
O6 C37 C38 107.15 . . . yes
C37 C38 C39 112.04 . . . no
C37 C38 C40 106.55 . . . no
C39 C38 C40 111.94 . . . no
N4 C3 H4 119.00 . . . no
C4 C3 H4 119.00 . . . no
C10 C3 H4 119.00 . . . no
N3 C4 H5 118.00 . . . no
C3 C4 H5 118.00 . . . no
C12 C4 H5 118.00 . . . no
C7 C8 H6 120.00 . . . no
C9 C8 H6 120.00 . . . no
C8 C9 H7 119.00 . . . no
C10 C9 H7 119.00 . . . no
C6 C11 H8 119.00 . . . no
C10 C11 H8 119.00 . . . no
C12 C13 H9 119.00 . . . no
C14 C13 H9 119.00 . . . no
C13 C14 H10 121.00 . . . no
C15 C14 H10 121.00 . . . no
C12 C17 H11 119.00 . . . no
C16 C17 H11 119.00 . . . no
C20 C21 H12 120.00 . . . no
C22 C21 H12 120.00 . . . no
C19 C24 H13 119.00 . . . no
C23 C24 H13 119.00 . . . no
O2 C25 H14 109.00 . . . no
O2 C25 H15 109.00 . . . no
C26 C25 H14 109.00 . . . no
C26 C25 H15 109.00 . . . no
H14 C25 H15 108.00 . . . no
C25 C26 H16 111.00 . . . no
C25 C26 H17 110.00 . . . no
C27 C26 H16 110.00 . . . no
C27 C26 H17 110.00 . . . no
H16 C26 H17 109.00 . . . no
C26 C27 H18 110.00 . . . no
C26 C27 H19 109.00 . . . no
C28 C27 H18 110.00 . . . no
C28 C27 H19 109.00 . . . no
H18 C27 H19 108.00 . . . no
C27 C28 H20 109.00 . . . no
C27 C28 H21 110.00 . . . no
C27 C28 H22 110.00 . . . no
H20 C28 H21 109.00 . . . no
H20 C28 H22 109.00 . . . no
H21 C28 H22 109.00 . . . no
O4 C29 H23 110.00 . . . no
O4 C29 H24 110.00 . . . no
C30 C29 H23 110.00 . . . no
C30 C29 H24 110.00 . . . no
H23 C29 H24 108.00 . . . no
C29 C30 H25 109.00 . . . no
C29 C30 H26 109.00 . . . no
C31 C30 H25 109.00 . . . no
C31 C30 H26 109.00 . . . no
H25 C30 H26 108.00 . . . no
C30 C31 H27 108.00 . . . no
C30 C31 H28 108.00 . . . no
C32 C31 H27 108.00 . . . no
C32 C31 H28 109.00 . . . no
H27 C31 H28 107.00 . . . no
C31 C32 H29 110.00 . . . no
C31 C32 H30 109.00 . . . no
C31 C32 H31 109.00 . . . no
H29 C32 H30 109.00 . . . no
H29 C32 H31 109.00 . . . no
H30 C32 H31 109.00 . . . no
O5 C33 H32 109.00 . . . no
O5 C33 H33 109.00 . . . no
C34 C33 H32 109.00 . . . no
C34 C33 H33 109.00 . . . no
H32 C33 H33 108.00 . . . no
C33 C34 H34 107.00 . . . no
C35 C34 H34 107.00 . . . no
C36 C34 H34 107.00 . . . no
C34 C35 H35 110.00 . . . no
C34 C35 H36 109.00 . . . no
C34 C35 H37 109.00 . . . no
H35 C35 H36 109.00 . . . no
H35 C35 H37 109.00 . . . no
H36 C35 H37 109.00 . . . no
C34 C36 H38 109.00 . . . no
C34 C36 H39 109.00 . . . no
C34 C36 H40 109.00 . . . no
H38 C36 H39 110.00 . . . no
H38 C36 H40 110.00 . . . no
H39 C36 H40 109.00 . . . no
O6 C37 H41 110.00 . . . no
O6 C37 H42 110.00 . . . no
C38 C37 H41 110.00 . . . no
C38 C37 H42 110.00 . . . no
H41 C37 H42 109.00 . . . no
C37 C38 H43 109.00 . . . no
C39 C38 H43 108.00 . . . no
C40 C38 H43 109.00 . . . no
C38 C39 H44 109.00 . . . no
C38 C39 H45 110.00 . . . no
C38 C39 H46 109.00 . . . no
H44 C39 H45 109.00 . . . no
H44 C39 H46 110.00 . . . no
H45 C39 H46 109.00 . . . no
C38 C40 H47 110.00 . . . no
C38 C40 H48 111.00 . . . no
C38 C40 H49 112.00 . . . no
H47 C40 H48 107.00 . . . no
H47 C40 H49 108.00 . . . no
H48 C40 H49 110.00 . . . no
Cl1 C1 Cl2 96.31 . . . yes
Cl1 C1 Cl3 115.29 . . . yes
Cl2 C1 Cl3 111.33 . . . yes
Cl1 C1 H1 115.00 . . . no
Cl2 C1 H1 119.00 . . . no
Cl3 C1 H1 101.00 . . . no

loop_
_geom_bond_atom_site_label_1
_geom_bond_atom_site_label_2
_geom_bond_distance
_geom_bond_site_symmetry_1
_geom_bond_site_symmetry_2
_geom_bond_publ_flag
Cl1 C1 1.6823 . . yes
Cl2 C1 1.5298 . . yes
Cl3 C1 1.6252 . . yes
O1 C5 1.2246 . . yes
O2 C7 1.3803 . . yes
O2 C25 1.4432 . . yes
O3 C18 1.2168 . . yes
O4 C29 1.4343 . . yes
O4 C15 1.3572 . . yes
O5 C20 1.3641 . . yes
O5 C33 1.4368 . . yes
O6 C22 1.3809 . . yes
O6 C37 1.4192 . . yes
N1 C23 1.4091 . 2_666 yes
N1 C5 1.3551 . . yes
N2 C18 1.3291 . . yes
N2 C19 1.4138 . . yes
N3 C4 1.2321 . . yes
N3 N4 1.2321 . . yes
N3 C10 1.4453 . . yes
N4 C3 1.2321 . . yes
N4 C12 1.4373 . . yes
N1 H2 0.8400 . . no
N2 H3 0.7800 . . no
N3 H4 0.9200 . . no
N4 H5 0.9200 . . no
C3 C10 1.4453 . . no
C3 C4 1.2321 . . no
C4 C12 1.4373 . . no
C5 C6 1.4791 . . no
C6 C7 1.4032 . . no
C6 C11 1.3908 . . no
C7 C8 1.3634 . . no
C8 C9 1.3669 . . no
C9 C10 1.3831 . . no
C10 C11 1.3757 . . no
C12 C13 1.3676 . . no
C12 C17 1.3768 . . no
C13 C14 1.3803 . . no
C14 C15 1.4049 . . no
C15 C16 1.3873 . . no
C16 C17 1.3744 . . no
C16 C18 1.5197 . . no
C19 C20 1.3842 . . no
C19 C24 1.3775 . . no
C20 C21 1.3818 . . no
C21 C22 1.3725 . . no
C22 C23 1.3975 . . no
C23 C24 1.3824 . . no
C25 C26 1.4907 . . no
C26 C27 1.5733 . . no
C27 C28 1.4076 . . no
C29 C30 1.4751 . . no
C30 C31 1.4904 . . no
C31 C32 1.4583 . . no
C33 C34 1.5047 . . no
C34 C35 1.5101 . . no
C34 C36 1.5243 . . no
C37 C38 1.5044 . . no
C38 C39 1.4886 . . no
C38 C40 1.5112 . . no
C3 H4 0.9200 . . no
C4 H5 0.9200 . . no
C8 H6 0.9300 . . no
C9 H7 0.9300 . . no
C11 H8 0.9300 . . no
C13 H9 0.9300 . . no
C14 H10 0.9200 . . no
C17 H11 0.9300 . . no
C21 H12 0.9300 . . no
C24 H13 0.9300 . . no
C25 H15 0.9700 . . no
C25 H14 0.9700 . . no
C26 H16 0.9600 . . no
C26 H17 0.9600 . . no
C27 H18 0.9600 . . no
C27 H19 0.9600 . . no
C28 H21 0.9500 . . no
C28 H22 0.9500 . . no
C28 H20 0.9500 . . no
C29 H24 0.9700 . . no
C29 H23 0.9700 . . no
C30 H25 0.9700 . . no
C30 H26 0.9700 . . no
C31 H27 0.9700 . . no
C31 H28 0.9700 . . no
C32 H31 0.9500 . . no
C32 H29 0.9500 . . no
C32 H30 0.9500 . . no
C33 H32 0.9700 . . no
C33 H33 0.9700 . . no
C34 H34 0.9800 . . no
C35 H37 0.9500 . . no
C35 H35 0.9500 . . no
C35 H36 0.9500 . . no
C36 H39 0.9500 . . no
C36 H38 0.9500 . . no
C36 H40 0.9500 . . no
C37 H41 0.9700 . . no
C37 H42 0.9700 . . no
C38 H43 0.9800 . . no
C39 H46 0.9500 . . no
C39 H44 0.9500 . . no
C39 H45 0.9500 . . no
C40 H47 0.9800 . . no
C40 H48 0.9600 . . no
C40 H49 0.9400 . . no
C1 H1 0.9500 . . no
